data_2109084
loop_
_publ_author_name
'Bujak, Maciej'
'Olejniczak, Anna'
'Podsiad\/lo, Marcin'

_publ_section_title
;
 Evolution of intermolecular contacts with temperature and pressure in
 bromoethane and iodoethane -- a comparative study
;
_journal_coeditor_code AW5073
_journal_issue 6
_journal_name_full 'Acta Crystallographica Section B'
_journal_page_first
;
;
_journal_paper_doi 10.1107/S2052520622010149
_journal_volume 78
_journal_year 2022
_chemical_formula_moiety 'C2 H5 I'
_chemical_formula_sum 'C2 H5 I'
_chemical_formula_weight 155.96
_chemical_name_systematic iodoethane
_space_group_crystal_system monoclinic
_space_group_IT_number 14
_space_group_name_Hall '-P 2yn'
_space_group_name_H-M_alt 'P 1 21/n 1'
_atom_sites_solution_hydrogens difmap
_atom_sites_solution_primary direct
_atom_sites_solution_secondary difmap
_audit_creation_method SHELXL-2018/3
_cell_angle_alpha 90
_cell_angle_beta 102.701(3)
_cell_angle_gamma 90
_cell_formula_units_Z 4
_cell_length_a 5.85463(16)
_cell_length_b 10.1532(3)
_cell_length_c 7.2722(2)
_cell_measurement_reflns_used 5769
_cell_measurement_temperature 140.0(1)
_cell_measurement_theta_max 36.46
_cell_measurement_theta_min 3.50
_cell_volume 421.71(2)
_computing_cell_refinement 'CrysAlisPro 1.171.40.84a (Rigaku Oxford Diffraction, 2020)'
_computing_data_collection 'CrysAlisPro 1.171.40.84a (Rigaku Oxford Diffraction, 2020)'
_computing_data_reduction 'CrysAlisPro 1.171.40.84a (Rigaku Oxford Diffraction, 2020)'
_computing_molecular_graphics 'Mercury (Macrae at al., 2020)'
_computing_publication_material 'SHELXL-2018/3 (Sheldrick, 2018)'
_computing_structure_refinement 'SHELXL-2018/3 (Sheldrick, 2018)'
_computing_structure_solution 'SHELXS-2013/1 (Sheldrick, 2013)'
_diffrn_ambient_temperature 140.0(1)
_diffrn_measured_fraction_theta_full 1.000
_diffrn_measured_fraction_theta_max 1.000
_diffrn_measurement_device_type 'Xcalibur, Eos'
_diffrn_measurement_method '\w scans'
_diffrn_radiation_type MoK\a
_diffrn_radiation_wavelength 0.71073
_diffrn_reflns_av_R_equivalents 0.0173
_diffrn_reflns_av_unetI/netI 0.0080
_diffrn_reflns_Laue_measured_fraction_full 1.000
_diffrn_reflns_Laue_measured_fraction_max 1.000
_diffrn_reflns_limit_h_max 7
_diffrn_reflns_limit_h_min -7
_diffrn_reflns_limit_k_max 13
_diffrn_reflns_limit_k_min -13
_diffrn_reflns_limit_l_max 9
_diffrn_reflns_limit_l_min -9
_diffrn_reflns_number 7391
_diffrn_reflns_point_group_measured_fraction_full 1.000
_diffrn_reflns_point_group_measured_fraction_max 1.000
_diffrn_reflns_theta_full 25.242
_diffrn_reflns_theta_max 27.489
_diffrn_reflns_theta_min 3.503
_exptl_absorpt_coefficient_mu 7.357
_exptl_absorpt_correction_T_max 1.000
_exptl_absorpt_correction_T_min 0.067
_exptl_absorpt_correction_type multi-scan
_exptl_absorpt_process_details
;
CrysAlisPro 1.171.40.84a (Rigaku Oxford Diffraction, 2020)
Empirical absorption correction using spherical harmonics,
implemented in SCALE3 ABSPACK scaling algorithm.
;
_exptl_crystal_colour colourless
_exptl_crystal_density_diffrn 2.456
_exptl_crystal_description irregular
_exptl_crystal_F_000 280
_exptl_crystal_size_max 0.2
_exptl_crystal_size_mid 0.2
_exptl_crystal_size_min 0.2
_refine_diff_density_max 0.348
_refine_diff_density_min -0.282
_refine_diff_density_rms 0.073
_refine_ls_extinction_coef 0.0605(10)
_refine_ls_extinction_expression Fc^*^=kFc[1+0.001xFc^2^\l^3^/sin(2\q)]^-1/4^
_refine_ls_extinction_method 'SHELXL-2018/3 (Sheldrick 2018)'
_refine_ls_goodness_of_fit_ref 1.246
_refine_ls_hydrogen_treatment constr
_refine_ls_matrix_type full
_refine_ls_number_parameters 30
_refine_ls_number_reflns 969
_refine_ls_number_restraints 0
_refine_ls_restrained_S_all 1.246
_refine_ls_R_factor_all 0.0123
_refine_ls_R_factor_gt 0.0119
_refine_ls_shift/su_max 0.002
_refine_ls_shift/su_mean 0.000
_refine_ls_structure_factor_coef Fsqd
_refine_ls_weighting_details 'w=1/[\s^2^(Fo^2^)+(0.0107P)^2^+0.1879P] where P=(Fo^2^+2Fc^2^)/3'
_refine_ls_weighting_scheme calc
_refine_ls_wR_factor_gt 0.0270
_refine_ls_wR_factor_ref 0.0272
_reflns_Friedel_coverage 0.000
_reflns_number_gt 952
_reflns_number_total 969
_reflns_threshold_expression 'I > 2\s(I)'
_cod_data_source_file aw5073sup1.cif
_cod_data_source_block MIE_140K
_cod_original_sg_symbol_H-M 'P 21/n'
_cod_database_code 2109084
_publcif_datablock.id {3e849503-6b0b-4659-a3ef-4122b6793a75}

_shelx_shelxl_version_number 2018/3
_shelx_space_group_comment
;
The symmetry employed for this shelxl refinement is uniquely defined
by the following loop, which should always be used as a source of
symmetry information in preference to the above space-group names.
They are only intended as comments.
;
_shelx_estimated_absorpt_t_min 0.321
_shelx_estimated_absorpt_t_max 0.321

loop_
_space_group_symop_operation_xyz
'x, y, z'
'-x+1/2, y+1/2, -z+1/2'
'-x, -y, -z'
'x-1/2, -y-1/2, z-1/2'

loop_
_atom_site_label
_atom_site_type_symbol
_atom_site_fract_x
_atom_site_fract_y
_atom_site_fract_z
_atom_site_U_iso_or_equiv
_atom_site_adp_type
_atom_site_occupancy
_atom_site_site_symmetry_order
_atom_site_calc_flag
_atom_site_refinement_flags_posn
_atom_site_refinement_flags_adp
_atom_site_refinement_flags_occupancy
_atom_site_disorder_assembly
_atom_site_disorder_group
I1 I 0.22073(2) 0.94440(2) 0.80381(2) 0.03008(7) Uani 1 1 d . . . . .
C1 C -0.1201(3) 0.8565(2) 0.7078(3) 0.0342(4) Uani 1 1 d . . . . .
H11 H -0.239373 0.922950 0.706564 0.041 Uiso 1 1 calc R U . . .
H12 H -0.134949 0.825184 0.579651 0.041 Uiso 1 1 calc R U . . .
C2 C -0.1607(3) 0.74417(19) 0.8298(3) 0.0307(4) Uani 1 1 d . . . . .
H21 H -0.314213 0.708501 0.782429 0.046 Uiso 1 1 calc R U . . .
H22 H -0.148412 0.774897 0.956419 0.046 Uiso 1 1 calc R U . . .
H23 H -0.045493 0.677039 0.828792 0.046 Uiso 1 1 calc R U . . .

loop_
_atom_site_aniso_label
_atom_site_aniso_U_11
_atom_site_aniso_U_22
_atom_site_aniso_U_33
_atom_site_aniso_U_23
_atom_site_aniso_U_13
_atom_site_aniso_U_12
I1 0.02362(9) 0.03282(10) 0.03491(9) -0.00215(5) 0.00885(5) -0.00469(4)
C1 0.0245(9) 0.0374(11) 0.0366(10) 0.0050(8) -0.0025(7) -0.0052(8)
C2 0.0261(9) 0.0249(9) 0.0400(10) -0.0003(8) 0.0045(7) -0.0025(7)

loop_
_atom_type_symbol
_atom_type_description
_atom_type_scat_dispersion_real
_atom_type_scat_dispersion_imag
_atom_type_scat_source
C C 0.0033 0.0016 'International Tables Vol C Tables 4.2.6.8 and 6.1.1.4'
H H 0.0000 0.0000 'International Tables Vol C Tables 4.2.6.8 and 6.1.1.4'
I I -0.4742 1.8119 'International Tables Vol C Tables 4.2.6.8 and 6.1.1.4'

loop_
_geom_angle_atom_site_label_1
_geom_angle_atom_site_label_2
_geom_angle_atom_site_label_3
_geom_angle
_geom_angle_site_symmetry_1
_geom_angle_site_symmetry_3
_geom_angle_publ_flag
C2 C1 I1 112.33(12) . . ?
C2 C1 H11 109.1 . . ?
I1 C1 H11 109.1 . . ?
C2 C1 H12 109.1 . . ?
I1 C1 H12 109.1 . . ?
H11 C1 H12 107.9 . . ?
C1 C2 H21 109.5 . . ?
C1 C2 H22 109.5 . . ?
H21 C2 H22 109.5 . . ?
C1 C2 H23 109.5 . . ?
H21 C2 H23 109.5 . . ?
H22 C2 H23 109.5 . . ?

loop_
_geom_bond_atom_site_label_1
_geom_bond_atom_site_label_2
_geom_bond_distance
_geom_bond_site_symmetry_2
_geom_bond_publ_flag
I1 C1 2.1572(19) . ?
C1 C2 1.495(3) . ?
C1 H11 0.9700 . ?
C1 H12 0.9700 . ?
C2 H21 0.9600 . ?
C2 H22 0.9600 . ?
C2 H23 0.9600 . ?

_cod_database_fobs_code 2109084
